data_1502200
loop_
_publ_author_name
'Wang, Peng-Cheng'
'Ran, Xin-Hui'
'Luo, Huai-Rong'
'Hu, Jiang-Miao'
'Chen, Rui'
'Ma, Qing-Yun'
'Dai, Hao-Fu'
'Liu, Yu-Qing'
'Xie, Ming-Jin'
'Zhou, Jun'
'Zhao, You-Xing'

_publ_section_title
;
 Volvalerelactones A and B, two new sesquiterpenoid lactones with an
 unprecedented skeleton from Valeriana officinalis var. latifolia.
;
_journal_issue 12
_journal_name_full 'Organic letters'
_journal_page_first 3036
_journal_page_last 3039
_journal_paper_doi 10.1021/ol200878w
_journal_volume 13
_journal_year 2011
_chemical_absolute_configuration rm
_chemical_formula_sum 'C30 H46 O6'
_chemical_formula_weight 502.67
_chemical_name_systematic
; 
 ? 
;
_space_group_IT_number 19
_symmetry_cell_setting orthorhombic
_symmetry_space_group_name_Hall 'P 2ac 2ab'
_symmetry_space_group_name_H-M 'P 21 21 21'
_atom_sites_solution_hydrogens geom
_atom_sites_solution_primary direct
_atom_sites_solution_secondary difmap
_audit_creation_method SHELXL-97
_cell_angle_alpha 90.00
_cell_angle_beta 90.00
_cell_angle_gamma 90.00
_cell_formula_units_Z 4
_cell_length_a 13.270(4)
_cell_length_b 13.618(5)
_cell_length_c 16.073(5)
_cell_measurement_reflns_used 619
_cell_measurement_temperature 298(2)
_cell_measurement_theta_max 11.96
_cell_measurement_theta_min 2.49
_cell_volume 2904.6(16)
_computing_cell_refinement 'Bruker apex II'
_computing_data_collection 'Bruker apex II'
_computing_data_reduction 'Bruker SAINT'
_computing_molecular_graphics 'Bruker SHELXTL'
_computing_publication_material 'Bruker SHELXTL'
_computing_structure_refinement 'SHELXL-97 (Sheldrick, 1997)'
_computing_structure_solution 'SHELXS-97 (Sheldrick, 1990)'
_diffrn_ambient_temperature 298(2)
_diffrn_measured_fraction_theta_full 0.972
_diffrn_measured_fraction_theta_max 0.972
_diffrn_measurement_device_type 'CCD area detector'
_diffrn_measurement_method 'phi and omega scans'
_diffrn_radiation_monochromator graphite
_diffrn_radiation_source 'fine-focus sealed tube'
_diffrn_radiation_type MoK\a
_diffrn_radiation_wavelength 0.71073
_diffrn_reflns_av_R_equivalents 0.2716
_diffrn_reflns_av_sigmaI/netI 0.3705
_diffrn_reflns_limit_h_max 17
_diffrn_reflns_limit_h_min -17
_diffrn_reflns_limit_k_max 17
_diffrn_reflns_limit_k_min -17
_diffrn_reflns_limit_l_max 20
_diffrn_reflns_limit_l_min -20
_diffrn_reflns_number 27839
_diffrn_reflns_theta_full 28.32
_diffrn_reflns_theta_max 28.32
_diffrn_reflns_theta_min 1.96
_exptl_absorpt_coefficient_mu 0.078
_exptl_absorpt_correction_T_max 0.9945
_exptl_absorpt_correction_T_min 0.9883
_exptl_absorpt_correction_type multi-scan
_exptl_absorpt_process_details sadabs
_exptl_crystal_colour colourless
_exptl_crystal_density_diffrn 1.150
_exptl_crystal_density_method 'not measured'
_exptl_crystal_description block
_exptl_crystal_F_000 1096
_exptl_crystal_size_max 0.15
_exptl_crystal_size_mid 0.10
_exptl_crystal_size_min 0.07
_refine_diff_density_max 0.170
_refine_diff_density_min -0.201
_refine_diff_density_rms 0.041
_refine_ls_abs_structure_details 'Flack H D (1983), Acta Cryst. A39, 876-881'
_refine_ls_abs_structure_Flack 2(2)
_refine_ls_extinction_method none
_refine_ls_goodness_of_fit_ref 0.898
_refine_ls_hydrogen_treatment constr
_refine_ls_matrix_type full
_refine_ls_number_parameters 333
_refine_ls_number_reflns 6924
_refine_ls_number_restraints 0
_refine_ls_restrained_S_all 0.898
_refine_ls_R_factor_all 0.3375
_refine_ls_R_factor_gt 0.0803
_refine_ls_shift/su_max 0.001
_refine_ls_shift/su_mean 0.000
_refine_ls_structure_factor_coef Fsqd
_refine_ls_weighting_details 'calc w=1/[\s^2^(Fo^2^)+(0.0361P)^2^+0.0000P] where P=(Fo^2^+2Fc^2^)/3'
_refine_ls_weighting_scheme calc
_refine_ls_wR_factor_gt 0.1159
_refine_ls_wR_factor_ref 0.1805
_reflns_number_gt 1895
_reflns_number_total 6924
_reflns_threshold_expression >2sigma(I)
_cod_data_source_file ol200878w_si_003.cif
_cod_data_source_block 101011b
_cod_depositor_comments
;
The following automatic conversions were performed:

'_symmetry_cell_setting' value 'Orthorhombic' changed to
'orthorhombic' according to
/home/saulius/struct/CIF-dictionaries/cif_core.dic dictionary named
'cif_core.dic' version 2.4.1 from 2010-06-29.

Automatic conversion script
Id: cif_fix_values 1715 2011-07-08 13:25:40Z adriana 
;
_cod_original_cell_volume 2904.5(17)
_cod_original_sg_symbol_H-M P2(1)2(1)2(1)
_cod_database_code 1502200

loop_
_symmetry_equiv_pos_as_xyz
'x, y, z'
'-x+1/2, -y, z+1/2'
'-x, y+1/2, -z+1/2'
'x+1/2, -y+1/2, -z'

loop_
_atom_site_label
_atom_site_type_symbol
_atom_site_fract_x
_atom_site_fract_y
_atom_site_fract_z
_atom_site_U_iso_or_equiv
_atom_site_adp_type
_atom_site_occupancy
_atom_site_symmetry_multiplicity
_atom_site_calc_flag
_atom_site_refinement_flags
O1 O -0.2041(3) 0.2572(3) 0.1974(3) 0.0717(12) Uani 1 1 d .
H1 H -0.2182 0.3146 0.1875 0.108 Uiso 1 1 calc R
O2 O 0.1417(3) 0.4190(3) 0.0782(2) 0.0510(10) Uani 1 1 d .
O3 O 0.1786(3) 0.3479(3) -0.0917(2) 0.0629(11) Uani 1 1 d .
H3 H 0.2208 0.3260 -0.1240 0.094 Uiso 1 1 calc R
O4 O 0.2743(3) 0.3265(3) 0.0298(2) 0.0558(11) Uani 1 1 d .
O5 O 0.5862(3) 0.5398(3) 0.1445(3) 0.0775(13) Uani 1 1 d .
O6 O 0.7110(3) 0.4413(3) 0.1734(3) 0.0926(17) Uani 1 1 d .
C1' C -0.0500(4) 0.2645(4) 0.1163(4) 0.0537(17) Uani 1 1 d .
H1A H -0.0774 0.2127 0.0805 0.064 Uiso 1 1 calc R
C2' C -0.0745(4) 0.3616(4) 0.0729(3) 0.0596(17) Uani 1 1 d .
H2A H -0.1435 0.3628 0.0531 0.072 Uiso 1 1 calc R
H2B H -0.0636 0.4171 0.1098 0.072 Uiso 1 1 calc R
C3' C 0.0003(4) 0.3621(4) 0.0008(3) 0.0578(17) Uani 1 1 d .
H3A H -0.0201 0.3163 -0.0423 0.069 Uiso 1 1 calc R
H3B H 0.0060 0.4272 -0.0232 0.069 Uiso 1 1 calc R
C4' C 0.0992(4) 0.3304(4) 0.0407(4) 0.0500(16) Uani 1 1 d .
C5' C 0.0669(4) 0.2559(4) 0.1099(3) 0.0492(16) Uani 1 1 d .
H5 H 0.0970 0.2758 0.1629 0.059 Uiso 1 1 calc R
C6' C 0.0955(4) 0.1499(4) 0.0917(4) 0.0608(17) Uani 1 1 d .
H6 H 0.0793 0.1277 0.0353 0.073 Uiso 1 1 calc R
C7' C 0.0747(5) 0.0732(4) 0.1609(4) 0.073(2) Uani 1 1 d .
H7 H 0.0476 0.0109 0.1403 0.088 Uiso 1 1 calc R
C8' C 0.0283(6) 0.1072(5) 0.2420(4) 0.085(2) Uani 1 1 d .
H8A H 0.0302 0.0535 0.2816 0.102 Uiso 1 1 calc R
H8B H 0.0686 0.1604 0.2645 0.102 Uiso 1 1 calc R
C9' C -0.0796(5) 0.1418(4) 0.2328(4) 0.071(2) Uani 1 1 d .
H9A H -0.1127 0.1344 0.2862 0.085 Uiso 1 1 calc R
H9B H -0.1133 0.0984 0.1939 0.085 Uiso 1 1 calc R
C10' C -0.0954(5) 0.2468(4) 0.2035(4) 0.0593(17) Uani 1 1 d .
C11' C 0.1820(6) 0.0936(5) 0.1337(5) 0.078(2) Uani 1 1 d .
C12' C 0.2541(5) 0.1468(5) 0.1919(5) 0.114(3) Uani 1 1 d .
H12A H 0.2830 0.1006 0.2302 0.171 Uiso 1 1 calc R
H12B H 0.2180 0.1962 0.2223 0.171 Uiso 1 1 calc R
H12C H 0.3067 0.1771 0.1600 0.171 Uiso 1 1 calc R
C13' C 0.2314(5) 0.0130(5) 0.0828(5) 0.114(3) Uani 1 1 d .
H13A H 0.2853 0.0404 0.0504 0.171 Uiso 1 1 calc R
H13B H 0.1824 -0.0160 0.0464 0.171 Uiso 1 1 calc R
H13C H 0.2578 -0.0364 0.1194 0.171 Uiso 1 1 calc R
C14' C -0.0584(5) 0.3214(4) 0.2672(3) 0.072(2) Uani 1 1 d .
H14A H -0.0798 0.3860 0.2509 0.107 Uiso 1 1 calc R
H14B H 0.0139 0.3194 0.2698 0.107 Uiso 1 1 calc R
H14C H -0.0859 0.3059 0.3208 0.107 Uiso 1 1 calc R
C15' C 0.1856(4) 0.2984(4) -0.0154(4) 0.0514(16) Uani 1 1 d .
H15 H 0.1841 0.2272 -0.0240 0.062 Uiso 1 1 calc R
C1 C 0.3091(4) 0.4904(4) 0.0843(3) 0.0474(15) Uani 1 1 d .
H1' H 0.2830 0.5382 0.1244 0.057 Uiso 1 1 calc R
C2 C 0.2992(4) 0.5350(4) -0.0024(4) 0.0610(17) Uani 1 1 d .
H2' H 0.3116 0.4876 -0.0470 0.073 Uiso 1 1 calc R
C3 C 0.3379(5) 0.6358(5) -0.0221(4) 0.073(2) Uani 1 1 d .
H3' H 0.3719 0.6417 -0.0760 0.088 Uiso 1 1 calc R
C4 C 0.3844(5) 0.6962(4) 0.0475(4) 0.084(2) Uani 1 1 d .
H4A H 0.3382 0.6994 0.0942 0.100 Uiso 1 1 calc R
H4B H 0.3965 0.7627 0.0281 0.100 Uiso 1 1 calc R
C5 C 0.4848(5) 0.6493(4) 0.0756(5) 0.084(2) Uani 1 1 d .
H5'1 H 0.5202 0.6265 0.0264 0.101 Uiso 1 1 calc R
H5'2 H 0.5259 0.7002 0.1008 0.101 Uiso 1 1 calc R
C6 C 0.4774(5) 0.5640(4) 0.1367(4) 0.0653(18) Uani 1 1 d .
C7 C 0.4216(4) 0.4722(4) 0.1051(4) 0.0521(16) Uani 1 1 d .
H7' H 0.4545 0.4527 0.0530 0.062 Uiso 1 1 calc R
C8 C 0.4383(4) 0.3883(4) 0.1671(4) 0.0575(17) Uani 1 1 d .
H8'1 H 0.4106 0.3282 0.1441 0.069 Uiso 1 1 calc R
H8'2 H 0.4022 0.4027 0.2181 0.069 Uiso 1 1 calc R
C9 C 0.5501(4) 0.3723(5) 0.1873(4) 0.078(2) Uani 1 1 d .
H9'1 H 0.5555 0.3583 0.2463 0.094 Uiso 1 1 calc R
H9'2 H 0.5724 0.3141 0.1578 0.094 Uiso 1 1 calc R
C10 C 0.6217(5) 0.4535(5) 0.1675(4) 0.067(2) Uani 1 1 d .
C11 C 0.2275(6) 0.6145(5) -0.0269(4) 0.0682(19) Uani 1 1 d .
C12 C 0.1545(5) 0.6585(4) 0.0337(4) 0.084(2) Uani 1 1 d .
H12D H 0.1425 0.7259 0.0194 0.126 Uiso 1 1 calc R
H12E H 0.1821 0.6548 0.0889 0.126 Uiso 1 1 calc R
H12F H 0.0922 0.6228 0.0318 0.126 Uiso 1 1 calc R
C13 C 0.1838(5) 0.6074(5) -0.1144(4) 0.097(2) Uani 1 1 d .
H13D H 0.1216 0.5714 -0.1127 0.145 Uiso 1 1 calc R
H13E H 0.2307 0.5741 -0.1500 0.145 Uiso 1 1 calc R
H13F H 0.1715 0.6722 -0.1356 0.145 Uiso 1 1 calc R
C14 C 0.2450(4) 0.3981(4) 0.0909(4) 0.0522(16) Uani 1 1 d .
H14' H 0.2536 0.3697 0.1465 0.063 Uiso 1 1 calc R
C15 C 0.4437(4) 0.5985(4) 0.2233(4) 0.079(2) Uani 1 1 d .
H15A H 0.4458 0.5441 0.2613 0.119 Uiso 1 1 calc R
H15B H 0.3762 0.6235 0.2202 0.119 Uiso 1 1 calc R
H15C H 0.4881 0.6493 0.2425 0.119 Uiso 1 1 calc R

loop_
_atom_site_aniso_label
_atom_site_aniso_U_11
_atom_site_aniso_U_22
_atom_site_aniso_U_33
_atom_site_aniso_U_23
_atom_site_aniso_U_13
_atom_site_aniso_U_12
O1 0.067(3) 0.072(3) 0.076(3) -0.005(3) 0.003(3) -0.006(3)
O2 0.049(3) 0.047(3) 0.056(3) -0.003(2) -0.004(2) 0.003(2)
O3 0.070(3) 0.072(3) 0.047(3) 0.010(2) 0.000(2) 0.006(2)
O4 0.053(3) 0.051(3) 0.064(3) -0.006(2) -0.006(2) 0.003(2)
O5 0.057(3) 0.063(3) 0.112(4) -0.002(3) -0.006(3) -0.008(3)
O6 0.055(3) 0.083(4) 0.139(5) -0.013(3) -0.010(3) 0.003(3)
C1' 0.058(4) 0.046(4) 0.057(5) 0.004(3) -0.013(4) -0.006(3)
C2' 0.052(4) 0.072(5) 0.054(4) 0.005(4) -0.003(4) 0.003(3)
C3' 0.055(4) 0.070(5) 0.049(4) 0.008(3) -0.009(4) 0.003(3)
C4' 0.050(4) 0.052(4) 0.048(4) 0.006(3) -0.007(4) -0.006(3)
C5' 0.056(4) 0.052(4) 0.040(4) -0.002(3) -0.009(3) -0.012(3)
C6' 0.075(4) 0.052(4) 0.056(4) 0.011(4) -0.001(4) 0.005(4)
C7' 0.090(6) 0.056(4) 0.074(5) 0.015(4) 0.012(5) 0.000(4)
C8' 0.117(7) 0.056(5) 0.082(6) 0.025(4) -0.012(6) -0.008(5)
C9' 0.093(6) 0.062(5) 0.058(4) 0.009(4) 0.020(4) -0.006(4)
C10' 0.067(5) 0.060(5) 0.051(5) 0.002(4) -0.003(4) -0.004(4)
C11' 0.091(6) 0.056(5) 0.088(6) 0.021(4) 0.005(5) 0.006(5)
C12' 0.099(6) 0.098(6) 0.144(7) 0.054(6) -0.054(6) -0.005(5)
C13' 0.112(6) 0.084(6) 0.145(7) 0.046(6) 0.038(6) 0.040(5)
C14' 0.103(6) 0.068(5) 0.044(4) -0.012(3) -0.001(4) -0.014(4)
C15' 0.062(4) 0.045(4) 0.047(4) 0.003(3) -0.002(4) 0.001(3)
C1 0.052(4) 0.047(4) 0.043(4) -0.002(3) 0.009(4) 0.001(3)
C2 0.075(5) 0.055(4) 0.052(4) 0.001(3) 0.000(4) 0.005(4)
C3 0.092(6) 0.057(5) 0.071(5) 0.013(4) 0.012(4) -0.004(4)
C4 0.092(6) 0.046(4) 0.114(7) 0.012(4) 0.001(5) -0.006(4)
C5 0.081(5) 0.057(5) 0.116(6) 0.011(5) 0.003(5) -0.010(4)
C6 0.049(4) 0.061(5) 0.086(5) -0.002(4) -0.005(4) 0.000(4)
C7 0.047(4) 0.047(4) 0.063(4) 0.006(3) 0.003(3) -0.013(3)
C8 0.053(4) 0.052(4) 0.069(5) 0.002(4) 0.000(4) 0.002(3)
C9 0.064(5) 0.072(5) 0.099(6) 0.011(4) -0.017(4) -0.001(4)
C10 0.061(5) 0.062(5) 0.076(5) -0.013(4) -0.006(4) -0.005(5)
C11 0.082(6) 0.059(5) 0.063(5) 0.001(4) 0.007(5) 0.008(4)
C12 0.095(6) 0.072(5) 0.085(5) 0.015(4) -0.006(5) 0.028(4)
C13 0.148(7) 0.087(5) 0.054(5) 0.011(4) -0.020(5) 0.008(5)
C14 0.057(4) 0.050(4) 0.050(4) -0.003(4) -0.001(4) 0.005(4)
C15 0.083(6) 0.075(5) 0.080(5) -0.033(4) -0.007(4) -0.004(4)

loop_
_atom_type_symbol
_atom_type_description
_atom_type_scat_dispersion_real
_atom_type_scat_dispersion_imag
_atom_type_scat_source
C C 0.0033 0.0016 'International Tables Vol C Tables 4.2.6.8 and 6.1.1.4'
H H 0.0000 0.0000 'International Tables Vol C Tables 4.2.6.8 and 6.1.1.4'
O O 0.0106 0.0060 'International Tables Vol C Tables 4.2.6.8 and 6.1.1.4'

loop_
_geom_angle_atom_site_label_1
_geom_angle_atom_site_label_2
_geom_angle_atom_site_label_3
_geom_angle
C10' O1 H1 109.5
C14 O2 C4' 105.5(4)
C15' O3 H3 109.5
C14 O4 C15' 107.8(4)
C10 O5 C6 124.6(5)
C2' C1' C10' 117.7(5)
C2' C1' C5' 104.2(5)
C10' C1' C5' 115.9(5)
C2' C1' H1A 106.0
C10' C1' H1A 106.0
C5' C1' H1A 106.0
C3' C2' C1' 102.2(5)
C3' C2' H2A 111.3
C1' C2' H2A 111.3
C3' C2' H2B 111.3
C1' C2' H2B 111.3
H2A C2' H2B 109.2
C4' C3' C2' 103.8(4)
C4' C3' H3A 111.0
C2' C3' H3A 111.0
C4' C3' H3B 111.0
C2' C3' H3B 111.0
H3A C3' H3B 109.0
O2 C4' C15' 101.0(4)
O2 C4' C3' 105.8(5)
C15' C4' C3' 118.7(5)
O2 C4' C5' 110.3(4)
C15' C4' C5' 116.2(5)
C3' C4' C5' 104.3(4)
C6' C5' C1' 109.4(4)
C6' C5' C4' 114.3(5)
C1' C5' C4' 105.7(5)
C6' C5' H5 109.1
C1' C5' H5 109.1
C4' C5' H5 109.1
C5' C6' C11' 125.2(5)
C5' C6' C7' 117.2(5)
C11' C6' C7' 58.8(4)
C5' C6' H6 114.6
C11' C6' H6 114.6
C7' C6' H6 114.6
C8' C7' C11' 125.1(7)
C8' C7' C6' 119.0(5)
C11' C7' C6' 60.2(4)
C8' C7' H7 114.0
C11' C7' H7 114.0
C6' C7' H7 114.0
C9' C8' C7' 113.3(6)
C9' C8' H8A 108.9
C7' C8' H8A 108.9
C9' C8' H8B 108.9
C7' C8' H8B 108.9
H8A C8' H8B 107.7
C8' C9' C10' 117.0(5)
C8' C9' H9A 108.0
C10' C9' H9A 108.0
C8' C9' H9B 108.0
C10' C9' H9B 108.0
H9A C9' H9B 107.3
O1 C10' C9' 104.5(5)
O1 C10' C14' 107.5(5)
C9' C10' C14' 112.0(5)
O1 C10' C1' 108.1(5)
C9' C10' C1' 111.9(5)
C14' C10' C1' 112.3(5)
C7' C11' C13' 115.4(6)
C7' C11' C12' 120.0(7)
C13' C11' C12' 113.9(7)
C7' C11' C6' 61.1(4)
C13' C11' C6' 116.5(6)
C12' C11' C6' 120.1(6)
C11' C12' H12A 109.5
C11' C12' H12B 109.5
H12A C12' H12B 109.5
C11' C12' H12C 109.5
H12A C12' H12C 109.5
H12B C12' H12C 109.5
C11' C13' H13A 109.5
C11' C13' H13B 109.5
H13A C13' H13B 109.5
C11' C13' H13C 109.5
H13A C13' H13C 109.5
H13B C13' H13C 109.5
C10' C14' H14A 109.5
C10' C14' H14B 109.5
H14A C14' H14B 109.5
C10' C14' H14C 109.5
H14A C14' H14C 109.5
H14B C14' H14C 109.5
O3 C15' O4 111.7(5)
O3 C15' C4' 109.3(5)
O4 C15' C4' 103.9(4)
O3 C15' H15 110.6
O4 C15' H15 110.6
C4' C15' H15 110.6
C2 C1 C14 110.1(5)
C2 C1 C7 110.1(5)
C14 C1 C7 113.1(4)
C2 C1 H1' 107.8
C14 C1 H1' 107.8
C7 C1 H1' 107.8
C11 C2 C3 60.0(4)
C11 C2 C1 125.8(5)
C3 C2 C1 121.9(5)
C11 C2 H2' 113.0
C3 C2 H2' 113.0
C1 C2 H2' 113.0
C11 C3 C2 59.9(4)
C11 C3 C4 122.8(6)
C2 C3 C4 118.7(5)
C11 C3 H3' 114.8
C2 C3 H3' 114.8
C4 C3 H3' 114.8
C3 C4 C5 110.0(6)
C3 C4 H4A 109.7
C5 C4 H4A 109.7
C3 C4 H4B 109.7
C5 C4 H4B 109.7
H4A C4 H4B 108.2
C6 C5 C4 116.6(5)
C6 C5 H5'1 108.1
C4 C5 H5'1 108.1
C6 C5 H5'2 108.1
C4 C5 H5'2 108.1
H5'1 C5 H5'2 107.3
O5 C6 C5 99.3(5)
O5 C6 C15 105.9(5)
C5 C6 C15 111.7(5)
O5 C6 C7 108.4(5)
C5 C6 C7 115.9(6)
C15 C6 C7 114.0(5)
C8 C7 C6 108.7(5)
C8 C7 C1 113.5(4)
C6 C7 C1 113.9(5)
C8 C7 H7' 106.8
C6 C7 H7' 106.8
C1 C7 H7' 106.8
C7 C8 C9 112.5(5)
C7 C8 H8'1 109.1
C9 C8 H8'1 109.1
C7 C8 H8'2 109.1
C9 C8 H8'2 109.1
H8'1 C8 H8'2 107.8
C10 C9 C8 117.7(5)
C10 C9 H9'1 107.9
C8 C9 H9'1 107.9
C10 C9 H9'2 107.9
C8 C9 H9'2 107.9
H9'1 C9 H9'2 107.2
O6 C10 O5 119.8(6)
O6 C10 C9 120.6(7)
O5 C10 C9 119.5(6)
C3 C11 C2 60.2(4)
C3 C11 C12 121.4(6)
C2 C11 C12 121.9(6)
C3 C11 C13 115.7(6)
C2 C11 C13 116.1(6)
C12 C11 C13 112.3(6)
C11 C12 H12D 109.5
C11 C12 H12E 109.5
H12D C12 H12E 109.5
C11 C12 H12F 109.5
H12D C12 H12F 109.5
H12E C12 H12F 109.5
C11 C13 H13D 109.5
C11 C13 H13E 109.5
H13D C13 H13E 109.5
C11 C13 H13F 109.5
H13D C13 H13F 109.5
H13E C13 H13F 109.5
O2 C14 O4 107.5(4)
O2 C14 C1 111.5(5)
O4 C14 C1 111.2(5)
O2 C14 H14' 108.9
O4 C14 H14' 108.9
C1 C14 H14' 108.9
C6 C15 H15A 109.5
C6 C15 H15B 109.5
H15A C15 H15B 109.5
C6 C15 H15C 109.5
H15A C15 H15C 109.5
H15B C15 H15C 109.5

loop_
_geom_bond_atom_site_label_1
_geom_bond_atom_site_label_2
_geom_bond_distance
O1 C10' 1.452(6)
O1 H1 0.8200
O2 C14 1.415(6)
O2 C4' 1.461(6)
O3 C15' 1.402(6)
O3 H3 0.8200
O4 C14 1.436(6)
O4 C15' 1.435(6)
O5 C10 1.320(7)
O5 C6 1.486(6)
O6 C10 1.200(7)
C1' C2' 1.531(7)
C1' C10' 1.545(7)
C1' C5' 1.559(7)
C1' H1A 0.9800
C2' C3' 1.525(7)
C2' H2A 0.9700
C2' H2B 0.9700
C3' C4' 1.524(7)
C3' H3A 0.9700
C3' H3B 0.9700
C4' C15' 1.523(7)
C4' C5' 1.565(7)
C5' C6' 1.521(7)
C5' H5 0.9800
C6' C11' 1.537(9)
C6' C7' 1.550(8)
C6' H6 0.9800
C7' C8' 1.514(8)
C7' C11' 1.515(8)
C7' H7 0.9800
C8' C9' 1.514(8)
C8' H8A 0.9700
C8' H8B 0.9700
C9' C10' 1.520(7)
C9' H9A 0.9700
C9' H9B 0.9700
C10' C14' 1.523(7)
C11' C13' 1.518(9)
C11' C12' 1.521(8)
C12' H12A 0.9600
C12' H12B 0.9600
C12' H12C 0.9600
C13' H13A 0.9600
C13' H13B 0.9600
C13' H13C 0.9600
C14' H14A 0.9600
C14' H14B 0.9600
C14' H14C 0.9600
C15' H15 0.9800
C1 C2 1.526(7)
C1 C14 1.522(6)
C1 C7 1.549(7)
C1 H1' 0.9800
C2 C11 1.494(8)
C2 C3 1.499(8)
C2 H2' 0.9800
C3 C11 1.496(8)
C3 C4 1.519(8)
C3 H3' 0.9800
C4 C5 1.545(7)
C4 H4A 0.9700
C4 H4B 0.9700
C5 C6 1.525(8)
C5 H5'1 0.9700
C5 H5'2 0.9700
C6 C15 1.535(7)
C6 C7 1.540(7)
C7 C8 1.533(7)
C7 H7' 0.9800
C8 C9 1.534(7)
C8 H8'1 0.9700
C8 H8'2 0.9700
C9 C10 1.492(8)
C9 H9'1 0.9700
C9 H9'2 0.9700
C11 C12 1.499(7)
C11 C13 1.524(8)
C12 H12D 0.9600
C12 H12E 0.9600
C12 H12F 0.9600
C13 H13D 0.9600
C13 H13E 0.9600
C13 H13F 0.9600
C14 H14' 0.9800
C15 H15A 0.9600
C15 H15B 0.9600
C15 H15C 0.9600

loop_
_geom_hbond_atom_site_label_D
_geom_hbond_atom_site_label_H
_geom_hbond_atom_site_label_A
_geom_hbond_distance_DH
_geom_hbond_distance_HA
_geom_hbond_distance_DA
_geom_hbond_angle_DHA
_geom_hbond_site_symmetry_A
O3 H3 O1 0.82 1.92 2.713(6) 163.9 4
O1 H1 O6 0.82 1.98 2.775(6) 164.4 1_455

loop_
_geom_torsion_atom_site_label_1
_geom_torsion_atom_site_label_2
_geom_torsion_atom_site_label_3
_geom_torsion_atom_site_label_4
_geom_torsion
C10' C1' C2' C3' 167.7(5)
C5' C1' C2' C3' 37.8(6)
C1' C2' C3' C4' -45.1(5)
C14 O2 C4' C15' -37.3(5)
C14 O2 C4' C3' -161.6(4)
C14 O2 C4' C5' 86.2(5)
C2' C3' C4' O2 -82.3(5)
C2' C3' C4' C15' 165.3(5)
C2' C3' C4' C5' 34.1(6)
C2' C1' C5' C6' -140.5(4)
C10' C1' C5' C6' 88.6(6)
C2' C1' C5' C4' -17.0(6)
C10' C1' C5' C4' -147.9(5)
O2 C4' C5' C6' -136.8(5)
C15' C4' C5' C6' -22.6(7)
C3' C4' C5' C6' 110.0(5)
O2 C4' C5' C1' 102.8(5)
C15' C4' C5' C1' -143.0(5)
C3' C4' C5' C1' -10.4(6)
C1' C5' C6' C11' -136.6(6)
C4' C5' C6' C11' 105.1(7)
C1' C5' C6' C7' -67.1(7)
C4' C5' C6' C7' 174.6(5)
C5' C6' C7' C8' -0.4(9)
C11' C6' C7' C8' 116.1(8)
C5' C6' C7' C11' -116.5(6)
C11' C7' C8' C9' 140.0(6)
C6' C7' C8' C9' 67.8(8)
C7' C8' C9' C10' -82.8(7)
C8' C9' C10' O1 177.7(5)
C8' C9' C10' C14' -66.2(8)
C8' C9' C10' C1' 61.0(7)
C2' C1' C10' O1 56.0(6)
C5' C1' C10' O1 -179.7(5)
C2' C1' C10' C9' 170.6(5)
C5' C1' C10' C9' -65.2(6)
C2' C1' C10' C14' -62.4(7)
C5' C1' C10' C14' 61.8(7)
C8' C7' C11' C13' 146.2(6)
C6' C7' C11' C13' -107.6(7)
C8' C7' C11' C12' 3.8(9)
C6' C7' C11' C12' 110.0(6)
C8' C7' C11' C6' -106.2(7)
C5' C6' C11' C7' 103.1(7)
C5' C6' C11' C13' -151.1(6)
C7' C6' C11' C13' 105.8(7)
C5' C6' C11' C12' -6.8(10)
C7' C6' C11' C12' -109.9(8)
C14 O4 C15' O3 99.1(5)
C14 O4 C15' C4' -18.6(5)
O2 C4' C15' O3 -85.5(5)
C3' C4' C15' O3 29.5(7)
C5' C4' C15' O3 155.2(4)
O2 C4' C15' O4 33.9(5)
C3' C4' C15' O4 148.9(5)
C5' C4' C15' O4 -85.5(5)
C14 C1 C2 C11 94.5(7)
C7 C1 C2 C11 -140.2(6)
C14 C1 C2 C3 168.3(5)
C7 C1 C2 C3 -66.4(7)
C1 C2 C3 C11 -115.9(7)
C11 C2 C3 C4 113.3(7)
C1 C2 C3 C4 -2.5(9)
C11 C3 C4 C5 138.9(6)
C2 C3 C4 C5 68.0(7)
C3 C4 C5 C6 -81.9(7)
C10 O5 C6 C5 -156.6(5)
C10 O5 C6 C15 87.5(7)
C10 O5 C6 C7 -35.2(8)
C4 C5 C6 O5 178.2(6)
C4 C5 C6 C15 -70.4(8)
C4 C5 C6 C7 62.5(8)
O5 C6 C7 C8 59.1(6)
C5 C6 C7 C8 169.6(5)
C15 C6 C7 C8 -58.6(6)
O5 C6 C7 C1 -173.3(5)
C5 C6 C7 C1 -62.8(7)
C15 C6 C7 C1 69.0(7)
C2 C1 C7 C8 -152.9(5)
C14 C1 C7 C8 -29.2(6)
C2 C1 C7 C6 82.0(6)
C14 C1 C7 C6 -154.4(5)
C6 C7 C8 C9 -51.6(6)
C1 C7 C8 C9 -179.4(5)
C7 C8 C9 C10 17.9(8)
C6 O5 C10 O6 -178.7(6)
C6 O5 C10 C9 0.3(9)
C8 C9 C10 O6 -171.8(6)
C8 C9 C10 O5 9.2(9)
C4 C3 C11 C2 -106.6(7)
C2 C3 C11 C12 111.3(7)
C4 C3 C11 C12 4.7(10)
C2 C3 C11 C13 -106.7(6)
C4 C3 C11 C13 146.7(6)
C1 C2 C11 C3 109.6(7)
C3 C2 C11 C12 -110.6(7)
C1 C2 C11 C12 -1.0(10)
C3 C2 C11 C13 106.0(7)
C1 C2 C11 C13 -144.4(6)
C4' O2 C14 O4 27.2(5)
C4' O2 C14 C1 149.3(5)
C15' O4 C14 O2 -4.7(6)
C15' O4 C14 C1 -126.9(5)
C2 C1 C14 O2 -61.2(6)
C7 C1 C14 O2 175.2(4)
C2 C1 C14 O4 58.7(6)
C7 C1 C14 O4 -64.9(6)
